data_1547863
loop_
_publ_author_name
'Chaudhari, Prakash D.'
'Hong, Bor-Cherng'
'Lee, Gene-Hsiang'

_publ_section_title
;
 Organocatalytic Enantioselective Michael-Michael-Michael-Aldol
 Condensation Reactions: Control of Six Stereocenters in a
 Quadruple-Cascade Asymmetric Synthesis of Polysubstituted Spirocyclic
 Oxindoles.
;
_journal_issue 22
_journal_name_full 'Organic letters'
_journal_page_first 6112
_journal_page_last 6115
_journal_paper_doi 10.1021/acs.orglett.7b02962
_journal_volume 19
_journal_year 2017
_chemical_absolute_configuration ad
_chemical_formula_sum 'C31.5 H27 F2 N2 O4.5'
_chemical_formula_weight 543.55
_space_group_crystal_system monoclinic
_space_group_IT_number 5
_space_group_name_Hall 'C 2y'
_space_group_name_H-M_alt 'C 1 2 1'
_symmetry_space_group_name_Hall 'C 2y'
_symmetry_space_group_name_H-M 'C 1 2 1'
_atom_sites_solution_hydrogens geom
_audit_creation_method SHELXL-2014/7
_cell_angle_alpha 90
_cell_angle_beta 99.6191(6)
_cell_angle_gamma 90
_cell_formula_units_Z 4
_cell_length_a 24.0915(5)
_cell_length_b 9.3008(2)
_cell_length_c 12.4495(3)
_cell_measurement_reflns_used 9983
_cell_measurement_temperature 200(2)
_cell_measurement_theta_max 70.00
_cell_measurement_theta_min 3.60
_cell_volume 2750.34(11)
_computing_cell_refinement 'Bruker SAINT'
_computing_data_collection 'Bruker APEX3'
_computing_data_reduction 'Bruker SAINT'
_computing_molecular_graphics 'Bruker SHELXTL'
_computing_publication_material 'Bruker SHELXTL'
_computing_structure_refinement 'SHELXL-2014/7 (Sheldrick, 2014)'
_computing_structure_solution 'SHELXS-97 (Sheldrick 2008)'
_diffrn_ambient_temperature 200(2)
_diffrn_measured_fraction_theta_full 0.988
_diffrn_measured_fraction_theta_max 0.989
_diffrn_measurement_device_type 'Bruker D8 VENTURE'
_diffrn_measurement_method '\f and \w scans'
_diffrn_radiation_type CuK\a
_diffrn_radiation_wavelength 1.54178
_diffrn_reflns_av_R_equivalents 0.0124
_diffrn_reflns_av_unetI/netI 0.0209
_diffrn_reflns_Laue_measured_fraction_full 0.988
_diffrn_reflns_Laue_measured_fraction_max 0.989
_diffrn_reflns_limit_h_max 29
_diffrn_reflns_limit_h_min -29
_diffrn_reflns_limit_k_max 11
_diffrn_reflns_limit_k_min -11
_diffrn_reflns_limit_l_max 15
_diffrn_reflns_limit_l_min -13
_diffrn_reflns_number 9044
_diffrn_reflns_point_group_measured_fraction_full 0.987
_diffrn_reflns_point_group_measured_fraction_max 0.985
_diffrn_reflns_theta_full 67.679
_diffrn_reflns_theta_max 69.998
_diffrn_reflns_theta_min 3.601
_exptl_absorpt_coefficient_mu 0.809
_exptl_absorpt_correction_T_max 0.7533
_exptl_absorpt_correction_T_min 0.6424
_exptl_absorpt_correction_type multi-scan
_exptl_absorpt_process_details 'SADABS (Bruker, 2016)'
_exptl_crystal_colour colourless
_exptl_crystal_density_diffrn 1.313
_exptl_crystal_description needle
_exptl_crystal_F_000 1136
_exptl_crystal_size_max 0.384
_exptl_crystal_size_mid 0.112
_exptl_crystal_size_min 0.098
_refine_diff_density_max 0.155
_refine_diff_density_min -0.139
_refine_diff_density_rms 0.026
_refine_ls_abs_structure_details
; 
 Flack x determined using 2369 quotients [(I+)-(I-)]/[(I+)+(I-)] 
 (Parsons, Flack and Wagner, Acta Cryst. B69 (2013) 249-259). 
;
_refine_ls_abs_structure_Flack -0.01(2)
_refine_ls_extinction_method none
_refine_ls_goodness_of_fit_ref 1.038
_refine_ls_hydrogen_treatment constr
_refine_ls_matrix_type full
_refine_ls_number_parameters 382
_refine_ls_number_reflns 5159
_refine_ls_number_restraints 4
_refine_ls_restrained_S_all 1.041
_refine_ls_R_factor_all 0.0294
_refine_ls_R_factor_gt 0.0293
_refine_ls_shift/su_max 0.002
_refine_ls_shift/su_mean 0.000
_refine_ls_structure_factor_coef Fsqd
_refine_ls_weighting_details 'w=1/[\s^2^(Fo^2^)+(0.0409P)^2^+0.8055P] where P=(Fo^2^+2Fc^2^)/3'
_refine_ls_weighting_scheme calc
_refine_ls_wR_factor_gt 0.0769
_refine_ls_wR_factor_ref 0.0771
_reflns_Friedel_coverage 0.870
_reflns_Friedel_fraction_full 0.985
_reflns_Friedel_fraction_max 0.981
_reflns_number_gt 5133
_reflns_number_total 5159
_reflns_threshold_expression 'I > 2\s(I)'
_cod_data_source_file ol7b02962_si_003.cif
_cod_data_source_block ic18257
_cod_depositor_comments
;
The following automatic conversions were performed:

'_chemical_absolute_configuration' value 'AD' changed to 'ad'
according to
/home/data/users/saulius/crontab/automatic-downloads/rss-feeds/ACS/lib/dictionaries/cif_core.dic
dictionary named 'cif_core.dic' version 2.4.2 from 2011-04-26.

Automatic conversion script
Id: cif_fix_values 4973 2017-02-22 13:04:09Z antanas 

 Adding full bibliography for 1547860--1547863.cif.
;
_cod_original_formula_sum 'C31.50 H27 F2 N2 O4.50'
_cod_database_code 1547863
_shelx_shelxl_version_number 2014/7
_shelx_space_group_comment
; 
The symmetry employed for this shelxl refinement is uniquely defined 
by the following loop, which should always be used as a source of 
symmetry information in preference to the above space-group names. 
They are only intended as comments. 
;
_shelx_estimated_absorpt_t_min 0.747
_shelx_estimated_absorpt_t_max 0.925

loop_
_space_group_symop_operation_xyz
'x, y, z'
'-x, y, -z'
'x+1/2, y+1/2, z'
'-x+1/2, y+1/2, -z'

loop_
_atom_site_label
_atom_site_type_symbol
_atom_site_fract_x
_atom_site_fract_y
_atom_site_fract_z
_atom_site_U_iso_or_equiv
_atom_site_adp_type
_atom_site_occupancy
_atom_site_site_symmetry_order
_atom_site_calc_flag
_atom_site_refinement_flags_posn
_atom_site_refinement_flags_adp
_atom_site_refinement_flags_occupancy
_atom_site_disorder_assembly
_atom_site_disorder_group
F1 F 0.90575(9) 0.35383(18) 0.98371(13) 0.0801(6) Uani 1 1 d . . . . .
F2 F 0.69771(6) 1.59857(13) 0.92549(10) 0.0525(3) Uani 1 1 d . . . . .
O1 O 0.86259(6) 0.73745(16) 0.56971(11) 0.0405(3) Uani 1 1 d . . . . .
O2 O 0.58864(6) 0.9849(2) 0.76531(15) 0.0582(4) Uani 1 1 d . . . . .
O3 O 0.67781(10) 0.9009(2) 0.50552(14) 0.0680(5) Uani 1 1 d . . . . .
O4 O 0.74117(7) 1.0083(3) 0.43137(12) 0.0734(7) Uani 1 1 d . . . . .
N1 N 0.94884(7) 0.7792(2) 0.67519(14) 0.0447(4) Uani 1 1 d . . . . .
N2 N 0.71372(8) 0.9928(2) 0.50499(13) 0.0482(5) Uani 1 1 d . . . . .
C22 C 0.72781(8) 1.0941(2) 0.60124(14) 0.0334(4) Uani 1 1 d . . . . .
H22 H 0.7318 1.1940 0.5739 0.040 Uiso 1 1 calc R U . . .
C1 C 0.89355(7) 0.8073(2) 0.63777(14) 0.0318(4) Uani 1 1 d . . . . .
C2 C 0.87706(7) 0.93876(19) 0.69936(14) 0.0303(4) Uani 1 1 d . . . . .
C3 C 0.93327(8) 0.9915(2) 0.75591(15) 0.0399(4) Uani 1 1 d . . . . .
C4 C 0.97355(8) 0.8898(3) 0.74366(16) 0.0481(5) Uani 1 1 d . . . . .
C5 C 1.02924(9) 0.9067(4) 0.7930(2) 0.0718(9) Uani 1 1 d . . . . .
H5 H 1.0568 0.8358 0.7861 0.086 Uiso 1 1 calc R U . . .
C6 C 1.04304(11) 1.0313(5) 0.8528(2) 0.0877(13) Uani 1 1 d . . . . .
H6 H 1.0808 1.0453 0.8878 0.105 Uiso 1 1 calc R U . . .
C7 C 1.00383(13) 1.1344(4) 0.8625(2) 0.0814(11) Uani 1 1 d . . . . .
H7 H 1.0149 1.2198 0.9023 0.098 Uiso 1 1 calc R U . . .
C8 C 0.94764(11) 1.1154(3) 0.8146(2) 0.0608(7) Uani 1 1 d . . . . .
H8 H 0.9201 1.1860 0.8222 0.073 Uiso 1 1 calc R U . . .
C9 C 0.83865(8) 1.0456(2) 0.62438(16) 0.0364(4) Uani 1 1 d . . . . .
H9A H 0.8557 1.1427 0.6276 0.044 Uiso 1 1 calc R U . . .
H9B H 0.8323 1.0120 0.5479 0.044 Uiso 1 1 calc R U . . .
C10 C 0.78343(7) 1.04742(19) 0.66987(14) 0.0301(4) Uani 1 1 d . . . . .
H10 H 0.7898 1.1132 0.7343 0.036 Uiso 1 1 calc R U . . .
C11 C 0.78027(7) 0.89639(18) 0.71538(14) 0.0271(3) Uani 1 1 d . . . . .
H11 H 0.7784 0.8277 0.6531 0.033 Uiso 1 1 calc R U . . .
C12 C 0.83915(7) 0.88298(19) 0.78433(13) 0.0282(3) Uani 1 1 d . . . . .
H12 H 0.8418 0.9560 0.8439 0.034 Uiso 1 1 calc R U . . .
C13 C 0.85616(7) 0.7400(2) 0.83686(14) 0.0307(4) Uani 1 1 d . . . . .
C14 C 0.83112(8) 0.6121(2) 0.79728(16) 0.0384(4) Uani 1 1 d . . . . .
H14 H 0.8021 0.6140 0.7354 0.046 Uiso 1 1 calc R U . . .
C15 C 0.84769(10) 0.4813(2) 0.84634(19) 0.0495(5) Uani 1 1 d . . . . .
H15 H 0.8303 0.3940 0.8191 0.059 Uiso 1 1 calc R U . . .
C16 C 0.88976(11) 0.4818(3) 0.93490(18) 0.0525(6) Uani 1 1 d . . . . .
C17 C 0.91579(10) 0.6052(3) 0.97736(17) 0.0530(6) Uani 1 1 d . . . . .
H17 H 0.9449 0.6021 1.0391 0.064 Uiso 1 1 calc R U . . .
C18 C 0.89861(8) 0.7338(3) 0.92800(16) 0.0413(4) Uani 1 1 d . . . . .
H18 H 0.9161 0.8204 0.9566 0.050 Uiso 1 1 calc R U . . .
C19 C 0.72906(7) 0.87319(18) 0.76590(13) 0.0277(3) Uani 1 1 d . . . . .
H19 H 0.7286 0.7966 0.8163 0.033 Uiso 1 1 calc R U . . .
C20 C 0.68370(7) 0.95797(19) 0.74184(14) 0.0298(4) Uani 1 1 d . . . . .
C21 C 0.68135(7) 1.0917(2) 0.67244(13) 0.0298(3) Uani 1 1 d . . . . .
H21 H 0.6441 1.0934 0.6230 0.036 Uiso 1 1 calc R U . . .
C23 C 0.68584(7) 1.22741(19) 0.74275(13) 0.0282(3) Uani 1 1 d . . . . .
C24 C 0.66772(8) 1.3582(2) 0.69505(15) 0.0335(4) Uani 1 1 d . . . . .
H24 H 0.6521 1.3612 0.6198 0.040 Uiso 1 1 calc R U . . .
C25 C 0.67200(8) 1.4839(2) 0.75532(16) 0.0380(4) Uani 1 1 d . . . . .
H25 H 0.6599 1.5730 0.7223 0.046 Uiso 1 1 calc R U . . .
C26 C 0.69435(8) 1.4763(2) 0.86458(16) 0.0365(4) Uani 1 1 d . . . . .
C27 C 0.71260(9) 1.3503(2) 0.91490(16) 0.0412(4) Uani 1 1 d . . . . .
H27 H 0.7278 1.3483 0.9904 0.049 Uiso 1 1 calc R U . . .
C28 C 0.70840(9) 1.2256(2) 0.85330(15) 0.0377(4) Uani 1 1 d . . . . .
H28 H 0.7211 1.1373 0.8870 0.045 Uiso 1 1 calc R U . . .
C29 C 0.63252(8) 0.9199(2) 0.78541(18) 0.0397(4) Uani 1 1 d . . . . .
H29 H 0.6341 0.8390 0.8324 0.048 Uiso 1 1 calc R U . . .
C30 C 0.97841(14) 0.6553(4) 0.6428(3) 0.0883(12) Uani 1 1 d . . . . .
H30A H 0.9518 0.5931 0.5959 0.132 Uiso 1 1 calc R U . . .
H30B H 0.9955 0.6017 0.7077 0.132 Uiso 1 1 calc R U . . .
H30C H 1.0079 0.6873 0.6028 0.132 Uiso 1 1 calc R U . . .
O5 O 0.9472(3) 1.0018(9) 0.4810(5) 0.109(2) Uani 0.5 1 d D . P A -1
C31 C 0.9778(5) 1.1042(11) 0.4936(7) 0.068(2) Uani 0.5 1 d D . P A -1
C32 C 1.0387(6) 1.100(2) 0.5369(15) 0.120(7) Uani 0.5 1 d D . P A -1
H32A H 1.0486 1.0059 0.5700 0.180 Uiso 0.5 1 calc R U P A -1
H32B H 1.0480 1.1754 0.5920 0.180 Uiso 0.5 1 calc R U P A -1
H32C H 1.0600 1.1161 0.4774 0.180 Uiso 0.5 1 calc R U P A -1
C33 C 0.9550(5) 1.2508(15) 0.4678(16) 0.179(7) Uani 0.5 1 d D . P A -1
H33A H 0.9615 1.2789 0.3951 0.269 Uiso 0.5 1 calc R U P A -1
H33B H 0.9739 1.3191 0.5218 0.269 Uiso 0.5 1 calc R U P A -1
H33C H 0.9145 1.2513 0.4696 0.269 Uiso 0.5 1 calc R U P A -1

loop_
_atom_site_aniso_label
_atom_site_aniso_U_11
_atom_site_aniso_U_22
_atom_site_aniso_U_33
_atom_site_aniso_U_23
_atom_site_aniso_U_13
_atom_site_aniso_U_12
F1 0.1215(14) 0.0591(9) 0.0590(9) 0.0226(7) 0.0127(9) 0.0522(10)
F2 0.0766(9) 0.0338(6) 0.0465(7) -0.0093(5) 0.0085(6) -0.0027(6)
O1 0.0450(7) 0.0433(7) 0.0309(6) -0.0085(6) -0.0002(5) 0.0015(6)
O2 0.0327(7) 0.0655(10) 0.0783(11) 0.0167(9) 0.0147(7) 0.0145(7)
O3 0.1037(15) 0.0474(9) 0.0469(9) -0.0115(8) -0.0053(9) 0.0019(10)
O4 0.0583(10) 0.1311(19) 0.0298(7) -0.0061(9) 0.0049(7) 0.0461(11)
N1 0.0331(8) 0.0644(12) 0.0356(8) -0.0039(8) 0.0032(6) 0.0182(8)
N2 0.0556(10) 0.0581(12) 0.0280(8) 0.0005(8) -0.0014(7) 0.0322(10)
C22 0.0405(9) 0.0315(8) 0.0283(8) 0.0064(7) 0.0066(7) 0.0144(8)
C1 0.0316(8) 0.0377(9) 0.0254(8) 0.0009(7) 0.0028(7) 0.0062(7)
C2 0.0268(8) 0.0337(9) 0.0297(8) -0.0027(7) 0.0033(6) 0.0009(6)
C3 0.0320(9) 0.0578(12) 0.0302(9) -0.0047(9) 0.0063(7) -0.0094(9)
C4 0.0281(9) 0.0869(17) 0.0290(9) -0.0026(10) 0.0040(7) -0.0011(10)
C5 0.0293(10) 0.140(3) 0.0456(12) 0.0004(16) 0.0051(9) 0.0008(14)
C6 0.0422(13) 0.176(4) 0.0433(13) -0.0192(18) 0.0015(10) -0.0450(19)
C7 0.0651(18) 0.125(3) 0.0556(15) -0.0319(17) 0.0145(13) -0.055(2)
C8 0.0579(13) 0.0733(17) 0.0531(13) -0.0202(13) 0.0148(11) -0.0276(13)
C9 0.0366(9) 0.0345(9) 0.0398(9) 0.0075(8) 0.0111(8) 0.0058(7)
C10 0.0325(8) 0.0285(8) 0.0297(8) 0.0034(7) 0.0061(7) 0.0057(7)
C11 0.0269(8) 0.0268(8) 0.0268(7) 0.0016(6) 0.0017(6) 0.0055(6)
C12 0.0257(8) 0.0308(9) 0.0271(8) -0.0021(7) 0.0021(6) 0.0031(6)
C13 0.0275(8) 0.0369(9) 0.0275(8) 0.0021(7) 0.0041(6) 0.0083(7)
C14 0.0409(10) 0.0343(9) 0.0381(9) 0.0027(8) 0.0007(8) 0.0083(8)
C15 0.0631(13) 0.0349(10) 0.0507(12) 0.0035(9) 0.0103(10) 0.0133(10)
C16 0.0666(13) 0.0503(13) 0.0415(11) 0.0125(10) 0.0118(10) 0.0324(12)
C17 0.0504(12) 0.0688(15) 0.0363(10) 0.0093(11) -0.0031(9) 0.0258(12)
C18 0.0367(9) 0.0514(11) 0.0332(9) 0.0001(9) -0.0015(8) 0.0091(9)
C19 0.0289(8) 0.0249(8) 0.0276(8) 0.0013(6) 0.0004(6) 0.0011(6)
C20 0.0295(8) 0.0280(8) 0.0314(8) -0.0007(7) 0.0038(7) 0.0032(7)
C21 0.0293(8) 0.0292(8) 0.0296(8) 0.0022(7) 0.0006(6) 0.0079(7)
C23 0.0261(8) 0.0291(8) 0.0298(8) 0.0025(7) 0.0057(6) 0.0052(7)
C24 0.0367(9) 0.0330(9) 0.0307(8) 0.0053(7) 0.0054(7) 0.0058(7)
C25 0.0482(10) 0.0267(8) 0.0392(10) 0.0049(8) 0.0073(8) 0.0047(8)
C26 0.0419(9) 0.0301(9) 0.0384(9) -0.0042(8) 0.0094(8) -0.0025(8)
C27 0.0509(11) 0.0413(10) 0.0294(9) 0.0003(8) 0.0010(8) 0.0026(9)
C28 0.0467(10) 0.0321(9) 0.0320(9) 0.0044(8) 0.0000(7) 0.0076(8)
C29 0.0315(9) 0.0374(10) 0.0507(11) 0.0041(8) 0.0082(8) 0.0048(8)
C30 0.0712(18) 0.114(3) 0.0762(19) -0.0227(19) 0.0017(15) 0.0591(19)
O5 0.118(5) 0.136(6) 0.075(3) -0.015(4) 0.023(3) -0.049(4)
C31 0.064(6) 0.095(6) 0.051(4) 0.017(4) 0.022(5) 0.007(4)
C32 0.071(9) 0.169(15) 0.118(15) 0.015(11) 0.014(7) 0.017(9)
C33 0.138(10) 0.150(11) 0.255(18) 0.092(12) 0.048(10) 0.058(9)

loop_
_atom_type_symbol
_atom_type_description
_atom_type_scat_dispersion_real
_atom_type_scat_dispersion_imag
_atom_type_scat_source
C C 0.0181 0.0091 'International Tables Vol C Tables 4.2.6.8 and 6.1.1.4'
H H 0.0000 0.0000 'International Tables Vol C Tables 4.2.6.8 and 6.1.1.4'
N N 0.0311 0.0180 'International Tables Vol C Tables 4.2.6.8 and 6.1.1.4'
O O 0.0492 0.0322 'International Tables Vol C Tables 4.2.6.8 and 6.1.1.4'
F F 0.0727 0.0534 'International Tables Vol C Tables 4.2.6.8 and 6.1.1.4'

loop_
_geom_angle_atom_site_label_1
_geom_angle_atom_site_label_2
_geom_angle_atom_site_label_3
_geom_angle
C1 N1 C4 111.01(17)
C1 N1 C30 123.8(2)
C4 N1 C30 125.1(2)
O3 N2 O4 124.0(2)
O3 N2 C22 119.82(18)
O4 N2 C22 116.1(2)
N2 C22 C10 108.97(14)
N2 C22 C21 110.94(16)
C10 C22 C21 109.15(13)
O1 C1 N1 125.85(18)
O1 C1 C2 126.47(16)
N1 C1 C2 107.64(15)
C3 C2 C1 101.93(14)
C3 C2 C9 118.16(16)
C1 C2 C9 112.78(14)
C3 C2 C12 111.53(14)
C1 C2 C12 107.33(14)
C9 C2 C12 104.85(13)
C8 C3 C4 120.8(2)
C8 C3 C2 130.5(2)
C4 C3 C2 108.67(18)
C3 C4 C5 121.2(3)
C3 C4 N1 109.53(16)
C5 C4 N1 129.2(2)
C6 C5 C4 117.3(3)
C7 C6 C5 121.8(2)
C6 C7 C8 120.6(3)
C3 C8 C7 118.2(3)
C10 C9 C2 104.55(14)
C11 C10 C22 112.16(15)
C11 C10 C9 103.20(13)
C22 C10 C9 122.12(14)
C19 C11 C10 112.77(14)
C19 C11 C12 120.30(14)
C10 C11 C12 100.61(13)
C13 C12 C11 118.21(14)
C13 C12 C2 115.48(14)
C11 C12 C2 100.40(13)
C14 C13 C18 118.03(18)
C14 C13 C12 122.13(15)
C18 C13 C12 119.84(17)
C13 C14 C15 121.26(17)
C16 C15 C14 118.1(2)
F1 C16 C15 118.2(2)
F1 C16 C17 118.9(2)
C15 C16 C17 122.9(2)
C16 C17 C18 118.13(18)
C17 C18 C13 121.6(2)
C20 C19 C11 121.45(15)
C19 C20 C29 118.59(16)
C19 C20 C21 124.31(16)
C29 C20 C21 117.10(15)
C20 C21 C23 111.10(13)
C20 C21 C22 112.33(14)
C23 C21 C22 109.19(14)
C24 C23 C28 118.37(17)
C24 C23 C21 119.33(14)
C28 C23 C21 122.29(16)
C25 C24 C23 121.17(16)
C26 C25 C24 118.25(17)
F2 C26 C27 118.44(16)
F2 C26 C25 118.95(17)
C27 C26 C25 122.61(18)
C26 C27 C28 118.45(17)
C27 C28 C23 121.16(17)
O2 C29 C20 124.20(19)
O5 C31 C32 125.4(15)
O5 C31 C33 120.2(11)
C32 C31 C33 114.4(13)

loop_
_geom_bond_atom_site_label_1
_geom_bond_atom_site_label_2
_geom_bond_distance
F1 C16 1.362(3)
F2 C26 1.362(2)
O1 C1 1.219(2)
O2 C29 1.207(2)
O3 N2 1.217(3)
O4 N2 1.225(3)
N1 C1 1.361(2)
N1 C4 1.404(3)
N1 C30 1.447(3)
N2 C22 1.517(3)
C22 C10 1.527(2)
C22 C21 1.540(2)
C1 C2 1.530(2)
C2 C3 1.500(2)
C2 C9 1.558(2)
C2 C12 1.595(2)
C3 C8 1.377(3)
C3 C4 1.381(3)
C4 C5 1.388(3)
C5 C6 1.387(5)
C6 C7 1.366(6)
C7 C8 1.397(4)
C9 C10 1.530(2)
C10 C11 1.521(2)
C11 C19 1.491(2)
C11 C12 1.535(2)
C12 C13 1.508(2)
C13 C14 1.386(3)
C13 C18 1.396(2)
C14 C15 1.390(3)
C15 C16 1.367(3)
C16 C17 1.371(4)
C17 C18 1.376(3)
C19 C20 1.340(2)
C20 C29 1.471(3)
C20 C21 1.510(2)
C21 C23 1.530(2)
C23 C24 1.391(2)
C23 C28 1.393(2)
C24 C25 1.384(3)
C25 C26 1.378(3)
C26 C27 1.366(3)
C27 C28 1.385(3)
O5 C31 1.199(11)
C31 C32 1.477(10)
C31 C33 1.485(11)
